data_4067025
loop_
_publ_author_name
'Schnurr, Anna'
'Vitze, Hannes'
'Bolte, Michael'
'Lerner, Hans-Wolfram'
'Wagner, Matthias'

_publ_section_title
;
 Rigid, Fluoroarene-Containing Phosphonium Borates and Boranes: Syntheses
 and Reactivity Studies
;
_journal_issue 22
_journal_name_full Organometallics
_journal_page_first 6012
_journal_paper_doi 10.1021/om100776k
_journal_volume 29
_journal_year 2010
_chemical_formula_moiety 'C14 H5 B F10 O'
_chemical_formula_sum 'C14 H5 B F10 O'
_chemical_formula_weight 389.99
_chemical_name_systematic ?
_space_group_IT_number 15
_symmetry_cell_setting monoclinic
_symmetry_space_group_name_Hall '-C 2yc'
_symmetry_space_group_name_H-M 'C 1 2/c 1'
_atom_sites_solution_hydrogens geom
_atom_sites_solution_primary direct
_atom_sites_solution_secondary difmap
_audit_creation_method SHELXL-97
_cell_angle_alpha 90.00
_cell_angle_beta 97.496(7)
_cell_angle_gamma 90.00
_cell_formula_units_Z 8
_cell_length_a 17.7676(16)
_cell_length_b 15.2406(18)
_cell_length_c 10.8971(10)
_cell_measurement_reflns_used 3700
_cell_measurement_temperature 173(2)
_cell_measurement_theta_max 26.0
_cell_measurement_theta_min 3.6
_cell_volume 2925.6(5)
_computing_cell_refinement 'X-Area (Stoe & Cie, 2001)'
_computing_data_collection 'X-Area (Stoe & Cie, 2001)'
_computing_data_reduction 'X-Area (Stoe & Cie, 2001)'
_computing_molecular_graphics 'XP in SHELXTL-Plus (Sheldrick, 1991)'
_computing_publication_material SHELXL97
_computing_structure_refinement 'SHELXL97 (Sheldrick, 2008) '
_computing_structure_solution 'SHELXS97 (Sheldrick, 2008) '
_diffrn_ambient_temperature 173(2)
_diffrn_measured_fraction_theta_full 0.997
_diffrn_measured_fraction_theta_max 0.990
_diffrn_measurement_device_type 'STOE IPDS II two-circle-diffractometer'
_diffrn_measurement_method \w
_diffrn_radiation_monochromator graphite
_diffrn_radiation_source 'fine-focus sealed tube'
_diffrn_radiation_type MoK\a
_diffrn_radiation_wavelength 0.71073
_diffrn_reflns_av_R_equivalents 0.0553
_diffrn_reflns_av_sigmaI/netI 0.0757
_diffrn_reflns_limit_h_max 21
_diffrn_reflns_limit_h_min -20
_diffrn_reflns_limit_k_max 18
_diffrn_reflns_limit_k_min -17
_diffrn_reflns_limit_l_max 13
_diffrn_reflns_limit_l_min -13
_diffrn_reflns_number 7291
_diffrn_reflns_theta_full 25.00
_diffrn_reflns_theta_max 25.61
_diffrn_reflns_theta_min 3.54
_diffrn_standards_number 0
_exptl_absorpt_coefficient_mu 0.196
_exptl_absorpt_correction_type none
_exptl_crystal_colour colourless
_exptl_crystal_density_diffrn 1.771
_exptl_crystal_density_method 'not measured'
_exptl_crystal_description plate
_exptl_crystal_F_000 1536
_exptl_crystal_size_max 0.35
_exptl_crystal_size_mid 0.22
_exptl_crystal_size_min 0.11
_refine_diff_density_max 0.224
_refine_diff_density_min -0.242
_refine_diff_density_rms 0.048
_refine_ls_extinction_coef 0.0019(2)
_refine_ls_extinction_expression Fc^*^=kFc[1+0.001xFc^2^\l^3^/sin(2\q)]^-1/4^
_refine_ls_extinction_method SHELXL
_refine_ls_goodness_of_fit_ref 0.839
_refine_ls_hydrogen_treatment constr
_refine_ls_matrix_type full
_refine_ls_number_parameters 236
_refine_ls_number_reflns 2738
_refine_ls_number_restraints 0
_refine_ls_restrained_S_all 0.839
_refine_ls_R_factor_all 0.0868
_refine_ls_R_factor_gt 0.0399
_refine_ls_shift/su_max 0.000
_refine_ls_shift/su_mean 0.000
_refine_ls_structure_factor_coef Fsqd
_refine_ls_weighting_details 'calc w=1/[\s^2^(Fo^2^)+(0.0369P)^2^] where P=(Fo^2^+2Fc^2^)/3'
_refine_ls_weighting_scheme calc
_refine_ls_wR_factor_gt 0.0775
_refine_ls_wR_factor_ref 0.0881
_reflns_number_gt 1556
_reflns_number_total 2738
_reflns_threshold_expression I>2\s(I)
_cod_data_source_file om100776k_si_001.cif
_cod_data_source_block wa982_CCDC_787439
_cod_depositor_comments
;
The following automatic conversions were performed:

'_symmetry_cell_setting' value 'Monoclinic' changed to 'monoclinic'
according to /home/saulius/struct/CIF-dictionaries/cif_core.dic
dictionary named 'cif_core.dic' version 2.4.1 from 2010-06-29.

Automatic conversion script
Id: cif_fix_values 1715 2011-07-08 13:25:40Z adriana 
;
_cod_original_sg_symbol_H-M C2/c
_cod_database_code 4067025

loop_
_symmetry_equiv_pos_as_xyz
'x, y, z'
'-x, y, -z+1/2'
'x+1/2, y+1/2, z'
'-x+1/2, y+1/2, -z+1/2'
'-x, -y, -z'
'x, -y, z-1/2'
'-x+1/2, -y+1/2, -z'
'x+1/2, -y+1/2, z-1/2'

loop_
_atom_site_label
_atom_site_type_symbol
_atom_site_fract_x
_atom_site_fract_y
_atom_site_fract_z
_atom_site_U_iso_or_equiv
_atom_site_adp_type
_atom_site_occupancy
_atom_site_symmetry_multiplicity
_atom_site_calc_flag
_atom_site_refinement_flags
O1 O 0.80439(10) 0.44620(12) 0.43544(15) 0.0373(5) Uani 1 1 d .
B1 B 0.72966(18) 0.4575(2) 0.4077(2) 0.0315(7) Uani 1 1 d .
C1 C 0.86211(16) 0.51340(19) 0.4376(3) 0.0411(7) Uani 1 1 d .
H1A H 0.8853 0.5246 0.5238 0.049 Uiso 1 1 calc R
H1B H 0.8394 0.5688 0.4026 0.049 Uiso 1 1 calc R
C2 C 0.92052(19) 0.4816(2) 0.3625(3) 0.0546(9) Uani 1 1 d .
H2A H 0.9603 0.5261 0.3621 0.082 Uiso 1 1 calc R
H2B H 0.8969 0.4706 0.2775 0.082 Uiso 1 1 calc R
H2C H 0.9429 0.4271 0.3984 0.082 Uiso 1 1 calc R
C11 C 0.68225(15) 0.36996(18) 0.3908(2) 0.0317(6) Uani 1 1 d .
C12 C 0.71435(16) 0.29049(18) 0.3611(2) 0.0341(6) Uani 1 1 d .
C13 C 0.67530(17) 0.21213(19) 0.3489(2) 0.0394(7) Uani 1 1 d .
C14 C 0.60087(19) 0.2108(2) 0.3660(2) 0.0450(8) Uani 1 1 d .
C15 C 0.56547(16) 0.2868(2) 0.3938(2) 0.0432(8) Uani 1 1 d .
C16 C 0.60560(16) 0.36419(19) 0.4052(2) 0.0367(7) Uani 1 1 d .
F12 F 0.78731(9) 0.28631(11) 0.34060(14) 0.0441(4) Uani 1 1 d .
F13 F 0.70928(11) 0.13826(11) 0.31762(14) 0.0544(5) Uani 1 1 d .
F14 F 0.56184(12) 0.13509(13) 0.35502(16) 0.0652(6) Uani 1 1 d .
F15 F 0.49160(10) 0.28558(14) 0.40971(15) 0.0615(5) Uani 1 1 d .
F16 F 0.56801(9) 0.43678(12) 0.43236(14) 0.0488(4) Uani 1 1 d .
C21 C 0.69098(15) 0.55084(18) 0.3945(2) 0.0309(6) Uani 1 1 d .
C22 C 0.64227(16) 0.57550(19) 0.2892(2) 0.0357(7) Uani 1 1 d .
C23 C 0.60723(15) 0.65561(19) 0.2768(2) 0.0364(7) Uani 1 1 d .
C24 C 0.61707(16) 0.71463(18) 0.3732(2) 0.0381(7) Uani 1 1 d .
C25 C 0.66347(16) 0.69249(18) 0.4802(2) 0.0343(6) Uani 1 1 d .
C26 C 0.69902(15) 0.61272(18) 0.4885(2) 0.0330(6) Uani 1 1 d .
F22 F 0.63056(10) 0.51881(12) 0.19336(13) 0.0516(5) Uani 1 1 d .
F23 F 0.56233(10) 0.67686(12) 0.17218(13) 0.0528(5) Uani 1 1 d .
F24 F 0.58334(10) 0.79302(11) 0.36242(15) 0.0532(5) Uani 1 1 d .
F25 F 0.67392(10) 0.75098(11) 0.57416(14) 0.0484(4) Uani 1 1 d .
F26 F 0.74515(9) 0.59487(11) 0.59454(12) 0.0432(4) Uani 1 1 d .

loop_
_atom_site_aniso_label
_atom_site_aniso_U_11
_atom_site_aniso_U_22
_atom_site_aniso_U_33
_atom_site_aniso_U_23
_atom_site_aniso_U_13
_atom_site_aniso_U_12
O1 0.0264(11) 0.0342(10) 0.0509(10) 0.0074(8) 0.0029(8) -0.0071(9)
B1 0.0320(19) 0.0358(17) 0.0269(13) 0.0005(12) 0.0055(12) -0.0043(15)
C1 0.0298(16) 0.0366(16) 0.0549(16) 0.0084(13) -0.0019(12) -0.0086(13)
C2 0.041(2) 0.062(2) 0.0626(19) 0.0090(16) 0.0116(15) -0.0131(17)
C11 0.0294(16) 0.0403(16) 0.0252(12) 0.0021(11) 0.0027(11) -0.0027(13)
C12 0.0347(17) 0.0425(17) 0.0250(12) 0.0014(11) 0.0032(11) -0.0055(14)
C13 0.050(2) 0.0412(17) 0.0274(13) -0.0012(11) 0.0049(12) -0.0073(15)
C14 0.056(2) 0.0481(19) 0.0288(13) -0.0047(12) -0.0006(13) -0.0243(17)
C15 0.0298(17) 0.073(2) 0.0266(13) 0.0014(14) 0.0019(11) -0.0223(17)
C16 0.0331(17) 0.0495(18) 0.0278(13) -0.0027(12) 0.0047(11) -0.0050(15)
F12 0.0372(10) 0.0450(9) 0.0521(9) -0.0032(7) 0.0137(7) -0.0001(8)
F13 0.0751(14) 0.0380(10) 0.0509(9) -0.0085(8) 0.0109(9) -0.0053(9)
F14 0.0734(15) 0.0596(12) 0.0604(10) -0.0046(9) 0.0000(9) -0.0372(11)
F15 0.0351(11) 0.0919(15) 0.0579(10) -0.0034(10) 0.0076(8) -0.0250(11)
F16 0.0311(10) 0.0622(11) 0.0543(9) -0.0054(8) 0.0099(7) -0.0018(8)
C21 0.0255(15) 0.0374(15) 0.0303(12) 0.0017(11) 0.0053(10) -0.0039(12)
C22 0.0329(17) 0.0449(17) 0.0299(13) -0.0048(11) 0.0060(11) 0.0037(14)
C23 0.0293(17) 0.0524(19) 0.0276(13) 0.0046(12) 0.0038(11) 0.0058(14)
C24 0.0337(17) 0.0357(15) 0.0485(16) 0.0050(13) 0.0189(13) 0.0037(14)
C25 0.0325(16) 0.0370(17) 0.0352(14) -0.0063(12) 0.0113(11) -0.0077(13)
C26 0.0259(15) 0.0425(17) 0.0303(13) 0.0050(11) 0.0031(11) -0.0079(13)
F22 0.0561(12) 0.0620(12) 0.0336(8) -0.0143(7) -0.0055(7) 0.0145(9)
F23 0.0476(11) 0.0722(12) 0.0372(8) 0.0057(8) -0.0001(7) 0.0221(9)
F24 0.0522(12) 0.0414(10) 0.0679(11) 0.0032(8) 0.0150(9) 0.0101(9)
F25 0.0502(11) 0.0446(10) 0.0512(9) -0.0177(8) 0.0095(8) -0.0093(8)
F26 0.0429(11) 0.0526(10) 0.0322(8) -0.0007(7) -0.0031(7) -0.0074(8)

loop_
_atom_type_symbol
_atom_type_description
_atom_type_scat_dispersion_real
_atom_type_scat_dispersion_imag
_atom_type_scat_source
C C 0.0033 0.0016 'International Tables Vol C Tables 4.2.6.8 and 6.1.1.4'
H H 0.0000 0.0000 'International Tables Vol C Tables 4.2.6.8 and 6.1.1.4'
B B 0.0013 0.0007 'International Tables Vol C Tables 4.2.6.8 and 6.1.1.4'
F F 0.0171 0.0103 'International Tables Vol C Tables 4.2.6.8 and 6.1.1.4'
O O 0.0106 0.0060 'International Tables Vol C Tables 4.2.6.8 and 6.1.1.4'

loop_
_geom_angle_atom_site_label_1
_geom_angle_atom_site_label_2
_geom_angle_atom_site_label_3
_geom_angle
B1 O1 C1 126.5(2)
O1 B1 C11 114.7(2)
O1 B1 C21 123.1(2)
C11 B1 C21 122.2(2)
O1 C1 C2 107.7(2)
O1 C1 H1A 110.2
C2 C1 H1A 110.2
O1 C1 H1B 110.2
C2 C1 H1B 110.2
H1A C1 H1B 108.5
C1 C2 H2A 109.5
C1 C2 H2B 109.5
H2A C2 H2B 109.5
C1 C2 H2C 109.5
H2A C2 H2C 109.5
H2B C2 H2C 109.5
C16 C11 C12 114.0(2)
C16 C11 B1 123.7(2)
C12 C11 B1 122.3(2)
F12 C12 C13 115.3(2)
F12 C12 C11 120.8(2)
C13 C12 C11 124.0(3)
F13 C13 C14 120.0(3)
F13 C13 C12 120.9(3)
C14 C13 C12 119.1(3)
F14 C14 C13 120.0(3)
F14 C14 C15 120.0(3)
C13 C14 C15 120.0(3)
F15 C15 C14 120.0(3)
F15 C15 C16 120.2(3)
C14 C15 C16 119.8(3)
F16 C16 C15 117.3(3)
F16 C16 C11 119.6(2)
C15 C16 C11 123.1(3)
C26 C21 C22 114.7(2)
C26 C21 B1 123.0(2)
C22 C21 B1 122.2(2)
F22 C22 C23 118.2(2)
F22 C22 C21 118.7(2)
C23 C22 C21 123.1(2)
F23 C23 C22 120.7(2)
F23 C23 C24 119.5(3)
C22 C23 C24 119.8(2)
F24 C24 C23 120.5(3)
F24 C24 C25 120.3(3)
C23 C24 C25 119.2(3)
F25 C25 C26 121.3(2)
F25 C25 C24 119.1(2)
C26 C25 C24 119.6(2)
F26 C26 C25 117.3(2)
F26 C26 C21 119.1(2)
C25 C26 C21 123.6(2)

loop_
_geom_bond_atom_site_label_1
_geom_bond_atom_site_label_2
_geom_bond_distance
O1 B1 1.334(4)
O1 C1 1.447(3)
B1 C11 1.576(4)
B1 C21 1.578(4)
C1 C2 1.484(4)
C1 H1A 0.9900
C1 H1B 0.9900
C2 H2A 0.9800
C2 H2B 0.9800
C2 H2C 0.9800
C11 C16 1.394(4)
C11 C12 1.395(4)
C12 F12 1.345(3)
C12 C13 1.379(4)
C13 F13 1.342(3)
C13 C14 1.360(4)
C14 F14 1.344(3)
C14 C15 1.371(4)
C15 F15 1.346(3)
C15 C16 1.375(4)
C16 F16 1.345(3)
C21 C26 1.386(4)
C21 C22 1.396(4)
C22 F22 1.350(3)
C22 C23 1.369(4)
C23 F23 1.343(3)
C23 C24 1.377(4)
C24 F24 1.335(3)
C24 C25 1.379(4)
C25 F25 1.352(3)
C25 C26 1.368(4)
C26 F26 1.354(3)

loop_
_geom_torsion_atom_site_label_1
_geom_torsion_atom_site_label_2
_geom_torsion_atom_site_label_3
_geom_torsion_atom_site_label_4
_geom_torsion
C1 O1 B1 C11 170.0(2)
C1 O1 B1 C21 -10.9(4)
B1 O1 C1 C2 -129.1(3)
O1 B1 C11 C16 156.4(2)
C21 B1 C11 C16 -22.6(3)
O1 B1 C11 C12 -22.9(3)
C21 B1 C11 C12 158.0(2)
C16 C11 C12 F12 178.0(2)
B1 C11 C12 F12 -2.6(3)
C16 C11 C12 C13 -1.3(3)
B1 C11 C12 C13 178.2(2)
F12 C12 C13 F13 -0.6(3)
C11 C12 C13 F13 178.7(2)
F12 C12 C13 C14 -178.9(2)
C11 C12 C13 C14 0.3(4)
F13 C13 C14 F14 1.9(4)
C12 C13 C14 F14 -179.8(2)
F13 C13 C14 C15 -177.8(2)
C12 C13 C14 C15 0.6(4)
F14 C14 C15 F15 -0.2(4)
C13 C14 C15 F15 179.4(2)
F14 C14 C15 C16 179.9(2)
C13 C14 C15 C16 -0.5(4)
F15 C15 C16 F16 0.0(4)
C14 C15 C16 F16 179.9(2)
F15 C15 C16 C11 179.5(2)
C14 C15 C16 C11 -0.6(4)
C12 C11 C16 F16 -179.1(2)
B1 C11 C16 F16 1.5(4)
C12 C11 C16 C15 1.4(3)
B1 C11 C16 C15 -178.0(2)
O1 B1 C21 C26 -57.2(3)
C11 B1 C21 C26 121.8(3)
O1 B1 C21 C22 126.6(3)
C11 B1 C21 C22 -54.4(3)
C26 C21 C22 F22 -179.4(2)
B1 C21 C22 F22 -2.9(4)
C26 C21 C22 C23 2.4(4)
B1 C21 C22 C23 179.0(2)
F22 C22 C23 F23 0.2(4)
C21 C22 C23 F23 178.3(2)
F22 C22 C23 C24 179.2(2)
C21 C22 C23 C24 -2.7(4)
F23 C23 C24 F24 -1.1(4)
C22 C23 C24 F24 179.9(2)
F23 C23 C24 C25 -179.8(2)
C22 C23 C24 C25 1.2(4)
F24 C24 C25 F25 0.4(4)
C23 C24 C25 F25 179.1(2)
F24 C24 C25 C26 -178.4(2)
C23 C24 C25 C26 0.3(4)
F25 C25 C26 F26 -0.1(4)
C24 C25 C26 F26 178.7(2)
F25 C25 C26 C21 -179.3(2)
C24 C25 C26 C21 -0.4(4)
C22 C21 C26 F26 -180.0(2)
B1 C21 C26 F26 3.5(4)
C22 C21 C26 C25 -0.9(4)
B1 C21 C26 C25 -177.4(2)

loop_
_cod_related_entry_id
_cod_related_entry_database
_cod_related_entry_code
1 ChemSpider 28534330
